data_2203731
loop_
_publ_author_name
'You, Zhong-Lu'
'Zhu, Hai-Liang'
'Liu, Wei-Sheng'

_publ_section_title Aqua[<i>N</i>,<i>N</i>'-bis(2-oxidophenylmethyleneimino)-1,3-diaminopropane](thiocyanato)iron(III)
_journal_issue 6
_journal_name_full 'Acta Crystallographica Section E'
_journal_page_first m794
_journal_page_last m796
_journal_paper_doi 10.1107/S1600536804011407
_journal_volume 60
_journal_year 2004
_chemical_formula_iupac '[Fe (C17 H16 N2 O2) (N C S) (H2 O)]'
_chemical_formula_moiety 'C18 H18 Fe N3 O3 S'
_chemical_formula_sum 'C18 H18 Fe N3 O3 S'
_chemical_formula_weight 412.26
_chemical_name_common
;
Aqua[N,N'-bis(2-oxidophenylmethyleneimino)-1,3-
diaminopropane](thiocyanato)iron(III)
;
_chemical_name_systematic
;
aqua{2,2'-[propane-1,3-
diylbis(nitrilomethylidene)]diphenolato}(thiocyanato)iron(III))
;
_space_group_IT_number 14
_symmetry_cell_setting monoclinic
_symmetry_space_group_name_Hall '-P 2yn'
_symmetry_space_group_name_H-M 'P 1 21/n 1'
_atom_sites_solution_hydrogens geom
_atom_sites_solution_primary direct
_atom_sites_solution_secondary difmap
_audit_creation_method SHELXL97
_cell_angle_alpha 90.00
_cell_angle_beta 106.51(6)
_cell_angle_gamma 90.00
_cell_formula_units_Z 4
_cell_length_a 12.82(5)
_cell_length_b 6.96(2)
_cell_length_c 21.49(7)
_cell_measurement_reflns_used 1105
_cell_measurement_temperature 298(2)
_cell_measurement_theta_max 19.034
_cell_measurement_theta_min 3.09
_cell_volume 1838(11)
_computing_cell_refinement SMART
_computing_data_collection 'SMART (Siemens, 1996)'
_computing_data_reduction 'SAINT (Siemens, 1996)'
_computing_molecular_graphics 'SHELXTL (Sheldrick, 1997b)'
_computing_publication_material SHELXTL
_computing_structure_refinement 'SHELXL97 (Sheldrick, 1997a)'
_computing_structure_solution 'SHELXS97 (Sheldrick, 1997a)'
_diffrn_ambient_temperature 298(2)
_diffrn_measured_fraction_theta_full 0.998
_diffrn_measured_fraction_theta_max 0.998
_diffrn_measurement_device_type 'Siemens SMART CCD area-detector'
_diffrn_measurement_method '\f and \w'
_diffrn_radiation_monochromator graphite
_diffrn_radiation_source 'fine-focus sealed tube'
_diffrn_radiation_type MoK\a
_diffrn_radiation_wavelength 0.71073
_diffrn_reflns_av_R_equivalents 0.1078
_diffrn_reflns_av_sigmaI/netI 0.1390
_diffrn_reflns_limit_h_max 15
_diffrn_reflns_limit_h_min -13
_diffrn_reflns_limit_k_max 8
_diffrn_reflns_limit_k_min -6
_diffrn_reflns_limit_l_max 23
_diffrn_reflns_limit_l_min -25
_diffrn_reflns_number 9280
_diffrn_reflns_theta_full 25.02
_diffrn_reflns_theta_max 25.02
_diffrn_reflns_theta_min 1.67
_diffrn_standards_decay_% 0
_diffrn_standards_number 0
_exptl_absorpt_coefficient_mu 0.957
_exptl_absorpt_correction_T_max 0.9537
_exptl_absorpt_correction_T_min 0.8100
_exptl_absorpt_correction_type multi-scan
_exptl_absorpt_process_details '(SADABS; Sheldrick, 1996)'
_exptl_crystal_colour brown
_exptl_crystal_density_diffrn 1.490
_exptl_crystal_density_meas ?
_exptl_crystal_density_method .
_exptl_crystal_description block
_exptl_crystal_F_000 852
_exptl_crystal_size_max 0.23
_exptl_crystal_size_mid 0.14
_exptl_crystal_size_min 0.05
_refine_diff_density_max 0.715
_refine_diff_density_min -0.264
_refine_ls_extinction_method none
_refine_ls_goodness_of_fit_ref 0.847
_refine_ls_hydrogen_treatment mixed
_refine_ls_matrix_type full
_refine_ls_number_parameters 243
_refine_ls_number_reflns 3246
_refine_ls_number_restraints 3
_refine_ls_restrained_S_all 0.847
_refine_ls_R_factor_all 0.1410
_refine_ls_R_factor_gt 0.0581
_refine_ls_shift/su_max 0.000
_refine_ls_shift/su_mean 0.000
_refine_ls_structure_factor_coef Fsqd
_refine_ls_weighting_details 'calc w = 1/[\s^2^(Fo^2^)+(0.0552P)^2^] where P=(Fo^2^+2Fc^2^)/3'
_refine_ls_weighting_scheme calc
_refine_ls_wR_factor_gt 0.1124
_refine_ls_wR_factor_ref 0.1372
_reflns_number_gt 1452
_reflns_number_total 3246
_reflns_threshold_expression I>2\s(I)
_cod_data_source_file ci6380.cif
_cod_data_source_block I
_cod_depositor_comments
;
The following automatic conversions were performed:
'_symmetry_cell_setting' value 'Monoclinic' changed to 'monoclinic'
according to '/home/saulius/struct/CIF-dictionaries/cif_core.dic'
dictionary named 'cif_core.dic' version 2.4.1 from 2010-06-29.

Automatic conversion script
Id: cif_fix_enum 1527 2010-12-29 10:47:43Z saulius 

The following automatic conversions were performed:

'_symmetry_cell_setting' value 'Monoclinic' changed to 'monoclinic'
according to /home/saulius/struct/CIF-dictionaries/cif_core.dic
dictionary named 'cif_core.dic' version 2.4.1 from 2010-06-29.

Automatic conversion script
Id: cif_fix_values 1715 2011-07-08 13:25:40Z adriana 
;
_cod_original_sg_symbol_H-M 'P 21/n'
_cod_database_code 2203731

loop_
_symmetry_equiv_pos_as_xyz
'x, y, z'
'-x+1/2, y+1/2, -z+1/2'
'-x, -y, -z'
'x-1/2, -y-1/2, z-1/2'

loop_
_atom_site_label
_atom_site_fract_x
_atom_site_fract_y
_atom_site_fract_z
_atom_site_U_iso_or_equiv
_atom_site_adp_type
_atom_site_calc_flag
_atom_site_refinement_flags
_atom_site_occupancy
_atom_site_type_symbol
Fe1 0.09534(7) 0.40125(11) 0.16927(4) 0.0510(3) Uani d . 1 Fe
N1 -0.0043(4) 0.6093(6) 0.1972(2) 0.0544(12) Uani d . 1 N
N2 0.1178(4) 0.5738(6) 0.0912(2) 0.0556(13) Uani d . 1 N
N3 -0.0441(4) 0.2832(6) 0.1120(2) 0.0563(14) Uani d . 1 N
O1 0.0907(3) 0.2590(5) 0.24706(16) 0.0533(10) Uani d . 1 O
O2 0.1952(3) 0.2186(5) 0.15053(18) 0.0636(11) Uani d . 1 O
O3 0.2255(4) 0.5574(7) 0.22788(19) 0.0744(13) Uani d D 1 O
S1 -0.25974(17) 0.1886(3) 0.08575(10) 0.1016(7) Uani d . 1 S
C1 0.0084(5) 0.2475(8) 0.2744(3) 0.0501(15) Uani d . 1 C
C2 0.0019(5) 0.0854(9) 0.3117(3) 0.0640(17) Uani d . 1 C
H2 0.0523 -0.0133 0.3158 0.077 Uiso calc R 1 H
C3 -0.0796(5) 0.0706(10) 0.3429(3) 0.0732(19) Uani d . 1 C
H3 -0.0837 -0.0394 0.3666 0.088 Uiso calc R 1 H
C4 -0.1531(6) 0.2146(13) 0.3390(3) 0.082(2) Uani d . 1 C
H4 -0.2065 0.2041 0.3605 0.099 Uiso calc R 1 H
C5 -0.1474(5) 0.3750(10) 0.3032(3) 0.0699(18) Uani d . 1 C
H5 -0.1975 0.4735 0.3007 0.084 Uiso calc R 1 H
C6 -0.0674(5) 0.3948(8) 0.2699(3) 0.0504(14) Uani d . 1 C
C7 -0.0648(5) 0.5693(8) 0.2352(3) 0.0560(16) Uani d . 1 C
H7 -0.1119 0.6659 0.2403 0.067 Uiso calc R 1 H
C8 -0.0184(5) 0.7986(8) 0.1659(3) 0.0707(18) Uani d . 1 C
H8A 0.0468 0.8746 0.1833 0.085 Uiso calc R 1 H
H8B -0.0786 0.8650 0.1754 0.085 Uiso calc R 1 H
C9 -0.0406(6) 0.7800(8) 0.0923(3) 0.079(2) Uani d . 1 C
H9A -0.0880 0.6706 0.0775 0.094 Uiso calc R 1 H
H9B -0.0789 0.8939 0.0718 0.094 Uiso calc R 1 H
C10 0.0593(6) 0.7553(8) 0.0703(3) 0.083(2) Uani d . 1 C
H10A 0.0388 0.7617 0.0233 0.100 Uiso calc R 1 H
H10B 0.1083 0.8615 0.0869 0.100 Uiso calc R 1 H
C11 0.1880(5) 0.5324(9) 0.0599(3) 0.0630(18) Uani d . 1 C
H11 0.1926 0.6196 0.0280 0.076 Uiso calc R 1 H
C12 0.2590(5) 0.3706(9) 0.0682(3) 0.0583(16) Uani d . 1 C
C13 0.3327(6) 0.3610(12) 0.0290(3) 0.086(2) Uani d . 1 C
H13 0.3322 0.4607 0.0001 0.103 Uiso calc R 1 H
C14 0.4027(7) 0.2137(14) 0.0322(4) 0.107(3) Uani d . 1 C
H14 0.4504 0.2123 0.0067 0.129 Uiso calc R 1 H
C15 0.4010(6) 0.0649(12) 0.0746(3) 0.096(3) Uani d . 1 C
H15 0.4486 -0.0378 0.0776 0.115 Uiso calc R 1 H
C16 0.3298(5) 0.0647(10) 0.1133(3) 0.074(2) Uani d . 1 C
H16 0.3291 -0.0393 0.1403 0.089 Uiso calc R 1 H
C17 0.2603(5) 0.2183(9) 0.1116(3) 0.0581(16) Uani d . 1 C
C18 -0.1334(6) 0.2475(8) 0.1026(3) 0.0534(16) Uani d . 1 C
H17 0.222(4) 0.591(8) 0.2674(14) 0.10(2) Uiso d D 1 H
H18 0.288(3) 0.601(8) 0.223(2) 0.09(2) Uiso d D 1 H

loop_
_atom_site_aniso_label
_atom_site_aniso_U_11
_atom_site_aniso_U_22
_atom_site_aniso_U_33
_atom_site_aniso_U_12
_atom_site_aniso_U_13
_atom_site_aniso_U_23
Fe1 0.0564(6) 0.0456(5) 0.0503(5) 0.0016(5) 0.0140(4) -0.0002(4)
N1 0.067(4) 0.040(3) 0.053(3) -0.001(3) 0.011(3) -0.005(2)
N2 0.073(4) 0.040(3) 0.053(3) -0.001(3) 0.017(3) -0.001(2)
N3 0.068(4) 0.043(3) 0.055(3) -0.011(3) 0.014(3) -0.001(2)
O1 0.054(3) 0.055(2) 0.053(2) 0.009(2) 0.019(2) 0.0096(18)
O2 0.076(3) 0.060(3) 0.059(2) 0.018(2) 0.027(2) 0.010(2)
O3 0.064(3) 0.106(4) 0.054(3) -0.040(3) 0.020(2) -0.018(3)
S1 0.0756(16) 0.1067(15) 0.1213(17) -0.0079(12) 0.0257(13) 0.0229(14)
C1 0.050(4) 0.060(4) 0.040(3) -0.005(3) 0.011(3) -0.002(3)
C2 0.064(5) 0.070(4) 0.061(4) 0.005(4) 0.022(4) 0.002(4)
C3 0.068(5) 0.088(5) 0.065(4) -0.007(4) 0.022(4) 0.018(4)
C4 0.052(5) 0.121(6) 0.078(5) -0.009(5) 0.026(4) 0.010(5)
C5 0.053(4) 0.095(5) 0.065(4) 0.009(4) 0.022(4) -0.004(4)
C6 0.044(4) 0.057(4) 0.048(3) 0.005(3) 0.010(3) -0.006(3)
C7 0.054(4) 0.056(4) 0.054(4) 0.009(3) 0.009(3) -0.009(3)
C8 0.089(5) 0.042(4) 0.082(5) 0.006(3) 0.026(4) -0.006(3)
C9 0.119(7) 0.040(4) 0.062(4) 0.020(4) 0.001(4) 0.005(3)
C10 0.122(7) 0.058(4) 0.082(5) 0.016(4) 0.047(5) 0.010(4)
C11 0.086(5) 0.062(4) 0.040(3) -0.012(4) 0.015(4) 0.004(3)
C12 0.058(4) 0.072(4) 0.042(3) 0.005(4) 0.010(3) 0.005(3)
C13 0.086(6) 0.123(7) 0.053(4) -0.004(5) 0.027(4) 0.006(4)
C14 0.091(7) 0.155(8) 0.081(6) 0.030(6) 0.034(5) 0.004(6)
C15 0.089(6) 0.135(7) 0.066(4) 0.054(5) 0.026(4) 0.011(5)
C16 0.074(5) 0.095(5) 0.057(4) 0.033(4) 0.021(4) 0.003(4)
C17 0.058(5) 0.074(4) 0.040(3) 0.006(4) 0.011(3) 0.003(3)
C18 0.075(5) 0.040(3) 0.048(4) 0.000(3) 0.023(4) 0.005(3)

loop_
_atom_type_symbol
_atom_type_description
_atom_type_scat_dispersion_real
_atom_type_scat_dispersion_imag
_atom_type_scat_source
C C 0.0033 0.0016 'International Tables Vol C Tables 4.2.6.8 and 6.1.1.4'
H H 0.0000 0.0000 'International Tables Vol C Tables 4.2.6.8 and 6.1.1.4'
N N 0.0061 0.0033 'International Tables Vol C Tables 4.2.6.8 and 6.1.1.4'
O O 0.0106 0.0060 'International Tables Vol C Tables 4.2.6.8 and 6.1.1.4'
Fe Fe 0.3463 0.8444 'International Tables Vol C Tables 4.2.6.8 and 6.1.1.4'
S S 0.1246 0.1234 'International Tables Vol C Tables 4.2.6.8 and 6.1.1.4'

loop_
_geom_angle_atom_site_label_1
_geom_angle_atom_site_label_2
_geom_angle_atom_site_label_3
_geom_angle
_geom_angle_publ_flag
O2 Fe1 O1 91.6(2) yes
O2 Fe1 N3 97.4(3) yes
O1 Fe1 N3 94.5(3) yes
O2 Fe1 O3 90.3(3) yes
O1 Fe1 O3 87.8(3) yes
N3 Fe1 O3 171.9(2) yes
O2 Fe1 N1 175.13(17) yes
O1 Fe1 N1 86.4(3) yes
N3 Fe1 N1 87.1(3) yes
O3 Fe1 N1 85.2(3) yes
O2 Fe1 N2 87.7(3) yes
O1 Fe1 N2 173.07(17) yes
N3 Fe1 N2 92.5(3) yes
O3 Fe1 N2 85.3(3) yes
N1 Fe1 N2 93.7(3) yes
C7 N1 C8 117.5(5) ?
C7 N1 Fe1 122.9(4) ?
C8 N1 Fe1 119.1(4) ?
C11 N2 C10 113.6(5) ?
C11 N2 Fe1 123.1(4) ?
C10 N2 Fe1 123.2(4) ?
C18 N3 Fe1 150.1(5) ?
C1 O1 Fe1 128.3(4) ?
C17 O2 Fe1 134.5(4) ?
Fe1 O3 H17 117(3) ?
Fe1 O3 H18 134(3) ?
H17 O3 H18 109(2) ?
O1 C1 C6 122.8(5) ?
O1 C1 C2 118.7(5) ?
C6 C1 C2 118.5(6) ?
C3 C2 C1 120.6(6) ?
C3 C2 H2 119.7 ?
C1 C2 H2 119.7 ?
C4 C3 C2 121.1(6) ?
C4 C3 H3 119.4 ?
C2 C3 H3 119.4 ?
C3 C4 C5 119.1(6) ?
C3 C4 H4 120.5 ?
C5 C4 H4 120.5 ?
C4 C5 C6 121.7(6) ?
C4 C5 H5 119.1 ?
C6 C5 H5 119.1 ?
C1 C6 C5 118.9(6) ?
C1 C6 C7 122.7(6) ?
C5 C6 C7 118.3(6) ?
N1 C7 C6 127.8(5) ?
N1 C7 H7 116.1 ?
C6 C7 H7 116.1 ?
N1 C8 C9 111.2(5) ?
N1 C8 H8A 109.4 ?
C9 C8 H8A 109.4 ?
N1 C8 H8B 109.4 ?
C9 C8 H8B 109.4 ?
H8A C8 H8B 108.0 ?
C10 C9 C8 114.3(6) ?
C10 C9 H9A 108.7 ?
C8 C9 H9A 108.7 ?
C10 C9 H9B 108.7 ?
C8 C9 H9B 108.7 ?
H9A C9 H9B 107.6 ?
N2 C10 C9 114.3(5) ?
N2 C10 H10A 108.7 ?
C9 C10 H10A 108.7 ?
N2 C10 H10B 108.7 ?
C9 C10 H10B 108.7 ?
H10A C10 H10B 107.6 ?
N2 C11 C12 128.5(6) ?
N2 C11 H11 115.8 ?
C12 C11 H11 115.8 ?
C17 C12 C11 124.3(6) ?
C17 C12 C13 117.9(6) ?
C11 C12 C13 117.8(6) ?
C14 C13 C12 123.0(7) ?
C14 C13 H13 118.5 ?
C12 C13 H13 118.5 ?
C13 C14 C15 117.8(8) ?
C13 C14 H14 121.1 ?
C15 C14 H14 121.1 ?
C14 C15 C16 121.8(7) ?
C14 C15 H15 119.1 ?
C16 C15 H15 119.1 ?
C17 C16 C15 120.5(6) ?
C17 C16 H16 119.7 ?
C15 C16 H16 119.7 ?
O2 C17 C16 119.7(6) ?
O2 C17 C12 121.3(6) ?
C16 C17 C12 118.9(6) ?
N3 C18 S1 176.6(6) ?

loop_
_geom_bond_atom_site_label_1
_geom_bond_atom_site_label_2
_geom_bond_distance
_geom_bond_publ_flag
Fe1 O2 1.926(6) yes
Fe1 O1 1.958(6) yes
Fe1 N3 2.034(7) yes
Fe1 O3 2.088(6) yes
Fe1 N1 2.128(7) yes
Fe1 N2 2.148(7) yes
N1 C7 1.305(7) ?
N1 C8 1.467(8) ?
N2 C11 1.299(7) ?
N2 C10 1.472(8) ?
N3 C18 1.132(8) ?
O1 C1 1.348(7) ?
O2 C17 1.339(7) ?
O3 H17 0.896(11) ?
O3 H18 0.896(11) ?
S1 C18 1.610(9) ?
C1 C6 1.397(8) ?
C1 C2 1.400(8) ?
C2 C3 1.395(8) ?
C2 H2 0.93 ?
C3 C4 1.363(9) ?
C3 H3 0.93 ?
C4 C5 1.369(9) ?
C4 H4 0.93 ?
C5 C6 1.415(8) ?
C5 H5 0.93 ?
C6 C7 1.431(8) ?
C7 H7 0.93 ?
C8 C9 1.530(9) ?
C8 H8A 0.97 ?
C8 H8B 0.97 ?
C9 C10 1.495(9) ?
C9 H9A 0.97 ?
C9 H9B 0.97 ?
C10 H10A 0.97 ?
C10 H10B 0.97 ?
C11 C12 1.427(9) ?
C11 H11 0.93 ?
C12 C17 1.409(8) ?
C12 C13 1.435(9) ?
C13 C14 1.352(10) ?
C13 H13 0.93 ?
C14 C15 1.384(10) ?
C14 H14 0.93 ?
C15 C16 1.398(8) ?
C15 H15 0.93 ?
C16 C17 1.385(8) ?
C16 H16 0.93 ?

loop_
_geom_hbond_atom_site_label_D
_geom_hbond_atom_site_label_H
_geom_hbond_atom_site_label_A
_geom_hbond_site_symmetry_A
_geom_hbond_distance_DH
_geom_hbond_distance_HA
_geom_hbond_distance_DA
_geom_hbond_angle_DHA
O3 H17 O2 2 0.900(10) 1.99(3) 2.758(9) 143(4)
O3 H18 O1 2 0.900(10) 1.86(3) 2.663(9) 148(4)

loop_
_geom_torsion_atom_site_label_1
_geom_torsion_atom_site_label_2
_geom_torsion_atom_site_label_3
_geom_torsion_atom_site_label_4
_geom_torsion
O1 Fe1 N1 C7 -22.5(4)
N3 Fe1 N1 C7 72.2(5)
O3 Fe1 N1 C7 -110.6(5)
N2 Fe1 N1 C7 164.4(4)
O1 Fe1 N1 C8 166.3(4)
N3 Fe1 N1 C8 -99.0(5)
O3 Fe1 N1 C8 78.3(5)
N2 Fe1 N1 C8 -6.7(4)
O2 Fe1 N2 C11 -6.0(5)
N3 Fe1 N2 C11 -103.3(5)
O3 Fe1 N2 C11 84.5(5)
N1 Fe1 N2 C11 169.4(4)
O2 Fe1 N2 C10 177.3(5)
N3 Fe1 N2 C10 79.9(5)
O3 Fe1 N2 C10 -92.3(5)
N1 Fe1 N2 C10 -7.4(5)
O2 Fe1 N3 C18 145.0(10)
O1 Fe1 N3 C18 52.8(10)
N1 Fe1 N3 C18 -33.4(10)
N2 Fe1 N3 C18 -127.0(10)
O2 Fe1 O1 C1 -150.6(4)
N3 Fe1 O1 C1 -53.1(5)
O3 Fe1 O1 C1 119.2(5)
N1 Fe1 O1 C1 33.8(4)
O1 Fe1 O2 C17 -164.9(5)
N3 Fe1 O2 C17 100.4(6)
O3 Fe1 O2 C17 -77.1(6)
N2 Fe1 O2 C17 8.2(5)
Fe1 O1 C1 C6 -29.1(7)
Fe1 O1 C1 C2 154.2(4)
O1 C1 C2 C3 177.7(5)
C6 C1 C2 C3 0.8(8)
C1 C2 C3 C4 -1.4(9)
C2 C3 C4 C5 0.9(10)
C3 C4 C5 C6 0.2(10)
O1 C1 C6 C5 -176.5(5)
C2 C1 C6 C5 0.2(8)
O1 C1 C6 C7 0.7(8)
C2 C1 C6 C7 177.4(5)
C4 C5 C6 C1 -0.8(9)
C4 C5 C6 C7 -178.1(6)
C8 N1 C7 C6 178.8(5)
Fe1 N1 C7 C6 7.5(8)
C1 C6 C7 N1 9.1(9)
C5 C6 C7 N1 -173.7(5)
C7 N1 C8 C9 -126.5(6)
Fe1 N1 C8 C9 45.2(7)
N1 C8 C9 C10 -82.5(7)
C11 N2 C10 C9 164.6(6)
Fe1 N2 C10 C9 -18.4(7)
C8 C9 C10 N2 65.9(7)
C10 N2 C11 C12 179.1(6)
Fe1 N2 C11 C12 2.1(9)
N2 C11 C12 C17 3.3(10)
N2 C11 C12 C13 -177.6(6)
C17 C12 C13 C14 -0.2(10)
C11 C12 C13 C14 -179.3(7)
C12 C13 C14 C15 1.1(12)
C13 C14 C15 C16 0.0(12)
C14 C15 C16 C17 -2.0(11)
Fe1 O2 C17 C16 175.0(4)
Fe1 O2 C17 C12 -5.7(8)
C15 C16 C17 O2 -177.8(6)
C15 C16 C17 C12 2.9(9)
C11 C12 C17 O2 -2.1(9)
C13 C12 C17 O2 178.9(5)
C11 C12 C17 C16 177.2(6)
C13 C12 C17 C16 -1.8(9)
